data_7205367
loop_
_publ_author_name
'Jiang, Yun-Liang'
'Wang, Yu-Ling'
'Lin, Jing-Xiang'
'Liu, Qing-Yan'
'Lu, Zhang-Hui'
'Zhang, Na'
Jia-Jia-Wei,
'Li, Li-Qin'

_publ_section_title
;
 Syntheses, structures and properties of coordination polymers of
 cadmium(ii) with 4-methyl-1,2,4-triazole-3-thiol ligand
;
_journal_issue 5
_journal_name_full CrystEngComm
_journal_page_first 1697
_journal_paper_doi 10.1039/c0ce00431f
_journal_volume 13
_journal_year 2011
_chemical_formula_sum 'C12 H18 Cd3 N12 O2 S4'
_chemical_formula_weight 827.89
_chemical_name_systematic
;
?
;
_space_group_IT_number 2
_symmetry_cell_setting triclinic
_symmetry_space_group_name_Hall '-P 1'
_symmetry_space_group_name_H-M 'P -1'
_atom_sites_solution_hydrogens geom
_atom_sites_solution_primary direct
_atom_sites_solution_secondary difmap
_audit_creation_method SHELXL-97
_cell_angle_alpha 90.5700(10)
_cell_angle_beta 109.6640(10)
_cell_angle_gamma 94.7980(10)
_cell_formula_units_Z 1
_cell_length_a 6.8059(4)
_cell_length_b 9.6914(5)
_cell_length_c 9.7577(5)
_cell_measurement_reflns_used 4429
_cell_measurement_temperature 296(2)
_cell_measurement_theta_max 28.22
_cell_measurement_theta_min 3.00
_cell_volume 603.45(6)
_computing_cell_refinement 'SAINT (Bruker, 2008)'
_computing_data_collection 'APEX2 (Bruker, 2008)'
_computing_data_reduction 'SAINT (Bruker, 2008)'
_computing_molecular_graphics 'Bruker SHELXTL'
_computing_publication_material 'Bruker SHELXTL'
_computing_structure_refinement 'SHELXL-97 (Sheldrick, 1997)'
_computing_structure_solution 'SHELXS-97 (Sheldrick, 1990)'
_diffrn_ambient_temperature 296(2)
_diffrn_measured_fraction_theta_full 0.973
_diffrn_measured_fraction_theta_max 0.973
_diffrn_measurement_device_type 'Bruker APEXII area-detector'
_diffrn_measurement_method \w
_diffrn_radiation_monochromator graphite
_diffrn_radiation_source 'fine-focus sealed tube'
_diffrn_radiation_type MoK\a
_diffrn_radiation_wavelength 0.71073
_diffrn_reflns_av_R_equivalents 0.0128
_diffrn_reflns_av_sigmaI/netI 0.0167
_diffrn_reflns_limit_h_max 9
_diffrn_reflns_limit_h_min -9
_diffrn_reflns_limit_k_max 12
_diffrn_reflns_limit_k_min -12
_diffrn_reflns_limit_l_max 12
_diffrn_reflns_limit_l_min -12
_diffrn_reflns_number 5646
_diffrn_reflns_theta_full 28.25
_diffrn_reflns_theta_max 28.25
_diffrn_reflns_theta_min 3.00
_exptl_absorpt_coefficient_mu 3.002
_exptl_absorpt_correction_T_max 0.716
_exptl_absorpt_correction_T_min 0.612
_exptl_absorpt_correction_type multi-scan
_exptl_absorpt_process_details '(SADABS; Bruker 2008)'
_exptl_crystal_colour colorless
_exptl_crystal_density_diffrn 2.278
_exptl_crystal_density_method 'not measured'
_exptl_crystal_description prism
_exptl_crystal_F_000 398
_exptl_crystal_size_max 0.23
_exptl_crystal_size_mid 0.14
_exptl_crystal_size_min 0.11
_refine_diff_density_max 0.542
_refine_diff_density_min -0.727
_refine_diff_density_rms 0.102
_refine_ls_extinction_method none
_refine_ls_goodness_of_fit_ref 1.023
_refine_ls_hydrogen_treatment mixed
_refine_ls_matrix_type full
_refine_ls_number_parameters 155
_refine_ls_number_reflns 2889
_refine_ls_number_restraints 1
_refine_ls_restrained_S_all 1.023
_refine_ls_R_factor_all 0.0206
_refine_ls_R_factor_gt 0.0193
_refine_ls_shift/su_max 0.000
_refine_ls_shift/su_mean 0.000
_refine_ls_structure_factor_coef Fsqd
_refine_ls_weighting_details 'calc w=1/[\s^2^(Fo^2^)+(0.0308P)^2^+0.4271P] where P=(Fo^2^+2Fc^2^)/3'
_refine_ls_weighting_scheme calc
_refine_ls_wR_factor_gt 0.0509
_refine_ls_wR_factor_ref 0.0516
_reflns_number_gt 2724
_reflns_number_total 2889
_reflns_threshold_expression >2sigma(I)
_cod_data_source_file C0CE00431F.TXT
_cod_data_source_block Cd3(OH)2(MPTRZ)4
_cod_depositor_comments
;
The following automatic conversions were performed:
'_symmetry_cell_setting' value 'Triclinic' changed to 'triclinic'
according to '/home/saulius/struct/CIF-dictionaries/cif_core.dic'
dictionary named 'cif_core.dic' version 2.4.1 from
2010-06-29.

'_exptl_absorpt_correction_type' value 'Multi-scan' changed
to 'multi-scan' according to
'/home/saulius/struct/CIF-dictionaries/cif_core.dic' dictionary named
'cif_core.dic' version 2.4.1 from 2010-06-29.

Automatic conversion script
Id: cif_fix_enum 1555 2011-01-17 13:19:09Z saulius 
;
_cod_original_sg_symbol_H-M P-1
_cod_database_code 7205367

loop_
_symmetry_equiv_pos_as_xyz
'x, y, z'
'-x, -y, -z'

loop_
_atom_site_label
_atom_site_type_symbol
_atom_site_fract_x
_atom_site_fract_y
_atom_site_fract_z
_atom_site_U_iso_or_equiv
_atom_site_adp_type
_atom_site_occupancy
_atom_site_symmetry_multiplicity
_atom_site_calc_flag
_atom_site_refinement_flags
_atom_site_disorder_assembly
_atom_site_disorder_group
Cd1 Cd 0.0000 0.0000 0.5000 0.02031(6) Uani 1 2 d S . .
Cd2 Cd 0.49649(2) 0.179757(15) 0.495165(16) 0.02231(6) Uani 1 1 d . . .
S1 S -0.29952(10) -0.25015(8) 0.75766(7) 0.03866(15) Uani 1 1 d . . .
S2 S 0.44710(9) 0.32829(7) 0.70117(7) 0.03587(15) Uani 1 1 d . . .
O1 O 0.3453(2) -0.00579(15) 0.56895(16) 0.0222(3) Uani 1 1 d D . .
H1 H 0.366(5) -0.002(3) 0.6638(13) 0.046(9) Uiso 1 1 d D . .
N1 N 0.2350(3) -0.0288(3) 0.8363(2) 0.0390(5) Uani 1 1 d . . .
N2 N 0.0345(3) -0.0744(2) 0.7407(2) 0.0267(4) Uani 1 1 d . . .
N3 N 0.0723(3) -0.1580(2) 0.9547(2) 0.0297(4) Uani 1 1 d . . .
N4 N -0.1614(3) 0.29879(19) 0.5696(2) 0.0238(4) Uani 1 1 d . . .
N5 N 0.0249(3) 0.24217(19) 0.5806(2) 0.0227(4) Uani 1 1 d . . .
N6 N 0.0982(3) 0.44961(18) 0.6869(2) 0.0242(4) Uani 1 1 d . . .
C1 C -0.0600(3) -0.1535(2) 0.8142(2) 0.0229(4) Uani 1 1 d . . .
C2 C 0.2508(4) -0.0811(3) 0.9612(3) 0.0396(6) Uani 1 1 d . . .
H2A H 0.3694 -0.0676 1.0442 0.047 Uiso 1 1 calc R . .
C3 C 0.0331(5) -0.2345(4) 1.0717(3) 0.0458(7) Uani 1 1 d . . .
H3A H -0.1063 -0.2801 1.0373 0.069 Uiso 1 1 calc R . .
H3B H 0.0476 -0.1715 1.1518 0.069 Uiso 1 1 calc R . .
H3C H 0.1324 -0.3023 1.1034 0.069 Uiso 1 1 calc R . .
C4 C 0.1806(3) 0.3354(2) 0.6519(2) 0.0221(4) Uani 1 1 d . . .
C5 C -0.1119(3) 0.4219(2) 0.6333(3) 0.0264(4) Uani 1 1 d . . .
H5A H -0.2078 0.4820 0.6406 0.032 Uiso 1 1 calc R . .
C6 C 0.2147(4) 0.5738(3) 0.7716(3) 0.0396(6) Uani 1 1 d . . .
H6A H 0.1181 0.6374 0.7800 0.059 Uiso 1 1 calc R . .
H6B H 0.3042 0.6171 0.7235 0.059 Uiso 1 1 calc R . .
H6C H 0.2982 0.5485 0.8670 0.059 Uiso 1 1 calc R . .

loop_
_atom_site_aniso_label
_atom_site_aniso_U_11
_atom_site_aniso_U_22
_atom_site_aniso_U_33
_atom_site_aniso_U_23
_atom_site_aniso_U_13
_atom_site_aniso_U_12
Cd1 0.01280(10) 0.02417(11) 0.02429(11) 0.00027(8) 0.00668(8) 0.00199(8)
Cd2 0.01376(8) 0.02325(9) 0.02916(9) -0.00078(6) 0.00657(6) 0.00072(6)
S1 0.0224(3) 0.0494(4) 0.0362(3) 0.0141(3) 0.0018(2) -0.0079(3)
S2 0.0139(2) 0.0444(3) 0.0461(3) -0.0211(3) 0.0077(2) -0.0018(2)
O1 0.0143(7) 0.0267(8) 0.0263(7) -0.0011(6) 0.0082(6) 0.0012(5)
N1 0.0259(10) 0.0541(14) 0.0292(10) 0.0017(9) 0.0032(8) -0.0139(10)
N2 0.0222(9) 0.0323(10) 0.0229(9) 0.0014(7) 0.0052(7) -0.0023(7)
N3 0.0252(9) 0.0408(11) 0.0213(9) 0.0035(8) 0.0056(7) 0.0008(8)
N4 0.0139(8) 0.0261(9) 0.0311(9) -0.0007(7) 0.0073(7) 0.0019(7)
N5 0.0144(8) 0.0247(9) 0.0290(9) -0.0043(7) 0.0080(7) -0.0003(6)
N6 0.0181(8) 0.0223(9) 0.0332(10) -0.0045(7) 0.0110(7) -0.0021(7)
C1 0.0200(10) 0.0263(10) 0.0212(10) 0.0008(7) 0.0054(8) 0.0032(8)
C2 0.0269(12) 0.0575(17) 0.0258(11) -0.0008(10) 0.0011(9) -0.0098(11)
C3 0.0405(15) 0.070(2) 0.0273(12) 0.0164(12) 0.0117(11) 0.0044(14)
C4 0.0176(9) 0.0253(10) 0.0239(10) -0.0039(7) 0.0088(8) -0.0014(8)
C5 0.0185(10) 0.0260(11) 0.0358(12) -0.0002(8) 0.0108(9) 0.0020(8)
C6 0.0305(13) 0.0285(12) 0.0574(17) -0.0163(11) 0.0143(12) -0.0061(10)

loop_
_atom_type_symbol
_atom_type_description
_atom_type_scat_dispersion_real
_atom_type_scat_dispersion_imag
_atom_type_scat_source
C C 0.0033 0.0016 'International Tables Vol C Tables 4.2.6.8 and 6.1.1.4'
H H 0.0000 0.0000 'International Tables Vol C Tables 4.2.6.8 and 6.1.1.4'
Cd Cd -0.8075 1.2024 'International Tables Vol C Tables 4.2.6.8 and 6.1.1.4'
N N 0.0061 0.0033 'International Tables Vol C Tables 4.2.6.8 and 6.1.1.4'
O O 0.0106 0.0060 'International Tables Vol C Tables 4.2.6.8 and 6.1.1.4'
S S 0.1246 0.1234 'International Tables Vol C Tables 4.2.6.8 and 6.1.1.4'

loop_
_geom_angle_atom_site_label_1
_geom_angle_atom_site_label_2
_geom_angle_atom_site_label_3
_geom_angle
_geom_angle_site_symmetry_1
_geom_angle_site_symmetry_3
_geom_angle_publ_flag
O1 Cd1 O1 180.0 2_556 . ?
O1 Cd1 N2 85.59(6) 2_556 2_556 ?
O1 Cd1 N2 94.41(6) . 2_556 ?
O1 Cd1 N2 94.41(6) 2_556 . ?
O1 Cd1 N2 85.59(6) . . ?
N2 Cd1 N2 180.0 2_556 . ?
O1 Cd1 N5 93.60(5) 2_556 2_556 ?
O1 Cd1 N5 86.40(5) . 2_556 ?
N2 Cd1 N5 90.84(6) 2_556 2_556 ?
N2 Cd1 N5 89.16(6) . 2_556 ?
O1 Cd1 N5 86.40(5) 2_556 . ?
O1 Cd1 N5 93.60(5) . . ?
N2 Cd1 N5 89.16(6) 2_556 . ?
N2 Cd1 N5 90.84(6) . . ?
N5 Cd1 N5 180.00(9) 2_556 . ?
O1 Cd1 Cd2 145.47(4) 2_556 . ?
O1 Cd1 Cd2 34.53(4) . . ?
N2 Cd1 Cd2 69.43(5) 2_556 . ?
N2 Cd1 Cd2 110.57(5) . . ?
N5 Cd1 Cd2 109.69(4) 2_556 . ?
N5 Cd1 Cd2 70.31(4) . . ?
O1 Cd1 Cd2 34.53(4) 2_556 2_556 ?
O1 Cd1 Cd2 145.47(4) . 2_556 ?
N2 Cd1 Cd2 110.57(5) 2_556 2_556 ?
N2 Cd1 Cd2 69.43(5) . 2_556 ?
N5 Cd1 Cd2 70.31(4) 2_556 2_556 ?
N5 Cd1 Cd2 109.69(4) . 2_556 ?
Cd2 Cd1 Cd2 180.0 . 2_556 ?
O1 Cd1 H1 159.0(4) 2_556 . ?
O1 Cd1 H1 21.0(4) . . ?
N2 Cd1 H1 114.0(5) 2_556 . ?
N2 Cd1 H1 66.0(5) . . ?
N5 Cd1 H1 93.5(7) 2_556 . ?
N5 Cd1 H1 86.5(7) . . ?
Cd2 Cd1 H1 47.4(6) . . ?
Cd2 Cd1 H1 132.6(6) 2_556 . ?
O1 Cd2 O1 78.48(6) . 2_656 ?
O1 Cd2 N4 135.45(6) . 1_655 ?
O1 Cd2 N4 83.84(6) 2_656 1_655 ?
O1 Cd2 S1 114.61(4) . 2_556 ?
O1 Cd2 S1 97.33(4) 2_656 2_556 ?
N4 Cd2 S1 107.96(5) 1_655 2_556 ?
O1 Cd2 S2 89.20(4) . . ?
O1 Cd2 S2 148.13(4) 2_656 . ?
N4 Cd2 S2 84.76(5) 1_655 . ?
S1 Cd2 S2 114.49(3) 2_556 . ?
O1 Cd2 Cd2 39.48(4) . 2_656 ?
O1 Cd2 Cd2 39.00(4) 2_656 2_656 ?
N4 Cd2 Cd2 112.83(4) 1_655 2_656 ?
S1 Cd2 Cd2 110.507(19) 2_556 2_656 ?
S2 Cd2 Cd2 122.826(19) . 2_656 ?
O1 Cd2 Cd1 34.18(4) . . ?
O1 Cd2 Cd1 102.38(4) 2_656 . ?
N4 Cd2 Cd1 162.60(5) 1_655 . ?
S1 Cd2 Cd1 87.552(15) 2_556 . ?
S2 Cd2 Cd1 81.527(14) . . ?
Cd2 Cd2 Cd1 66.907(5) 2_656 . ?
C1 S1 Cd2 107.12(8) . 2_556 ?
C4 S2 Cd2 104.83(7) . . ?
Cd1 O1 Cd2 111.29(6) . . ?
Cd1 O1 Cd2 123.84(7) . 2_656 ?
Cd2 O1 Cd2 101.52(6) . 2_656 ?
Cd1 O1 H1 95(2) . . ?
Cd2 O1 H1 113(2) . . ?
Cd2 O1 H1 112(2) 2_656 . ?
C2 N1 N2 106.6(2) . . ?
C1 N2 N1 107.55(18) . . ?
C1 N2 Cd1 142.83(15) . . ?
N1 N2 Cd1 109.23(14) . . ?
C2 N3 C1 105.9(2) . . ?
C2 N3 C3 126.9(2) . . ?
C1 N3 C3 127.2(2) . . ?
C5 N4 N5 107.51(17) . . ?
C5 N4 Cd2 124.54(14) . 1_455 ?
N5 N4 Cd2 126.80(13) . 1_455 ?
C4 N5 N4 107.11(17) . . ?
C4 N5 Cd1 134.89(14) . . ?
N4 N5 Cd1 117.43(12) . . ?
C5 N6 C4 106.24(18) . . ?
C5 N6 C6 126.81(19) . . ?
C4 N6 C6 126.89(19) . . ?
N2 C1 N3 108.82(19) . . ?
N2 C1 S1 130.83(16) . . ?
N3 C1 S1 120.24(17) . . ?
N1 C2 N3 111.1(2) . . ?
N1 C2 H2A 124.4 . . ?
N3 C2 H2A 124.4 . . ?
N3 C3 H3A 109.5 . . ?
N3 C3 H3B 109.5 . . ?
H3A C3 H3B 109.5 . . ?
N3 C3 H3C 109.5 . . ?
H3A C3 H3C 109.5 . . ?
H3B C3 H3C 109.5 . . ?
N5 C4 N6 108.81(18) . . ?
N5 C4 S2 129.97(16) . . ?
N6 C4 S2 121.22(16) . . ?
N4 C5 N6 110.33(18) . . ?
N4 C5 H5A 124.8 . . ?
N6 C5 H5A 124.8 . . ?
N6 C6 H6A 109.5 . . ?
N6 C6 H6B 109.5 . . ?
H6A C6 H6B 109.5 . . ?
N6 C6 H6C 109.5 . . ?
H6A C6 H6C 109.5 . . ?
H6B C6 H6C 109.5 . . ?

loop_
_geom_bond_atom_site_label_1
_geom_bond_atom_site_label_2
_geom_bond_distance
_geom_bond_site_symmetry_2
_geom_bond_publ_flag
Cd1 O1 2.2220(14) 2_556 ?
Cd1 O1 2.2220(14) . ?
Cd1 N2 2.4044(19) 2_556 ?
Cd1 N2 2.4044(19) . ?
Cd1 N5 2.4420(17) 2_556 ?
Cd1 N5 2.4420(17) . ?
Cd1 Cd2 3.6850(2) . ?
Cd1 Cd2 3.6850(2) 2_556 ?
Cd1 H1 2.47(3) . ?
Cd2 O1 2.2417(15) . ?
Cd2 O1 2.2649(14) 2_656 ?
Cd2 N4 2.3825(18) 1_655 ?
Cd2 S1 2.5118(7) 2_556 ?
Cd2 S2 2.5891(6) . ?
Cd2 Cd2 3.4903(3) 2_656 ?
S1 C1 1.723(2) . ?
S1 Cd2 2.5118(7) 2_556 ?
S2 C4 1.720(2) . ?
O1 Cd2 2.2649(14) 2_656 ?
O1 H1 0.888(10) . ?
N1 C2 1.300(4) . ?
N1 N2 1.401(3) . ?
N2 C1 1.324(3) . ?
N3 C2 1.353(3) . ?
N3 C1 1.367(3) . ?
N3 C3 1.453(3) . ?
N4 C5 1.304(3) . ?
N4 N5 1.395(2) . ?
N4 Cd2 2.3825(18) 1_455 ?
N5 C4 1.324(3) . ?
N6 C5 1.349(3) . ?
N6 C4 1.372(3) . ?
N6 C6 1.463(3) . ?
C2 H2A 0.9300 . ?
C3 H3A 0.9600 . ?
C3 H3B 0.9600 . ?
C3 H3C 0.9600 . ?
C5 H5A 0.9300 . ?
C6 H6A 0.9600 . ?
C6 H6B 0.9600 . ?
C6 H6C 0.9600 . ?

loop_
_geom_hbond_atom_site_label_D
_geom_hbond_atom_site_label_H
_geom_hbond_atom_site_label_A
_geom_hbond_distance_DH
_geom_hbond_distance_HA
_geom_hbond_distance_DA
_geom_hbond_angle_DHA
_geom_hbond_site_symmetry_A
O1 H1 N1 0.888(10) 2.16(2) 2.953(3) 148(3) .
